data_1546191
loop_
_publ_author_name
'Samineni, Ramesh'
'Madapa, Jaipal'
'Srihari, Pabbaraja'
'Mehta, Goverdhan'

_publ_section_title
;
 Spiroannulation of Oxindoles via Aryne and Alkyne Incorporation:
 Substituent-Diverted, Transition-Metal-Free, One-Pot Access to
 Spirooxindoles.
;
_journal_issue 12
_journal_name_full 'Organic letters'
_journal_page_first 3119
_journal_page_last 3122
_journal_paper_doi 10.1021/acs.orglett.7b01233
_journal_volume 19
_journal_year 2017
_chemical_formula_moiety 'C26 H19 N O3'
_chemical_formula_sum 'C26 H19 N O3'
_chemical_formula_weight 393.42
_space_group_crystal_system monoclinic
_space_group_IT_number 14
_space_group_name_Hall '-P 2yn'
_space_group_name_H-M_alt 'P 1 21/n 1'
_symmetry_space_group_name_Hall '-P 2yn'
_symmetry_space_group_name_H-M 'P 1 21/n 1'
_atom_sites_solution_hydrogens geom
_audit_creation_method SHELXL-2014/7
_cell_angle_alpha 90
_cell_angle_beta 100.516(18)
_cell_angle_gamma 90
_cell_formula_units_Z 4
_cell_length_a 9.593(6)
_cell_length_b 16.282(9)
_cell_length_c 12.782(7)
_cell_measurement_reflns_used 4116
_cell_measurement_temperature 298(2)
_cell_measurement_theta_max 20.44
_cell_measurement_theta_min 2.50
_cell_volume 1963(2)
_computing_cell_refinement 'Bruker SAINT'
_computing_data_collection 'Bruker APEX2'
_computing_data_reduction 'Bruker SAINT'
_computing_structure_refinement 'SHELXL-2014/7 (Sheldrick, 2014)'
_computing_structure_solution 'SHELXS-97 (Sheldrick 2008)'
_diffrn_ambient_temperature 298(2)
_diffrn_measured_fraction_theta_full 0.997
_diffrn_measured_fraction_theta_max 0.997
_diffrn_measurement_device_type 'Bruker APEX-II CCD'
_diffrn_measurement_method '\f and \w scans'
_diffrn_radiation_type MoK\a
_diffrn_radiation_wavelength 0.71073
_diffrn_reflns_av_R_equivalents 0.2465
_diffrn_reflns_av_unetI/netI 0.0858
_diffrn_reflns_Laue_measured_fraction_full 0.997
_diffrn_reflns_Laue_measured_fraction_max 0.997
_diffrn_reflns_limit_h_max 11
_diffrn_reflns_limit_h_min -11
_diffrn_reflns_limit_k_max 19
_diffrn_reflns_limit_k_min -19
_diffrn_reflns_limit_l_max 15
_diffrn_reflns_limit_l_min -14
_diffrn_reflns_number 51786
_diffrn_reflns_point_group_measured_fraction_full 0.997
_diffrn_reflns_point_group_measured_fraction_max 0.997
_diffrn_reflns_theta_full 25.121
_diffrn_reflns_theta_max 25.121
_diffrn_reflns_theta_min 2.452
_exptl_absorpt_coefficient_mu 0.087
_exptl_absorpt_correction_T_max 0.9879
_exptl_absorpt_correction_T_min 0.9811
_exptl_absorpt_correction_type multi-scan
_exptl_absorpt_process_details sadabs
_exptl_crystal_colour Colourless
_exptl_crystal_density_diffrn 1.331
_exptl_crystal_description Block
_exptl_crystal_F_000 824
_exptl_crystal_size_max 0.220
_exptl_crystal_size_mid 0.180
_exptl_crystal_size_min 0.140
_refine_diff_density_max 0.146
_refine_diff_density_min -0.164
_refine_diff_density_rms 0.038
_refine_ls_extinction_coef 0.0236(14)
_refine_ls_extinction_expression Fc^*^=kFc[1+0.001xFc^2^\l^3^/sin(2\q)]^-1/4^
_refine_ls_extinction_method 'SHELXL-2014/7 (Sheldrick 2014'
_refine_ls_goodness_of_fit_ref 1.049
_refine_ls_hydrogen_treatment constr
_refine_ls_matrix_type full
_refine_ls_number_parameters 273
_refine_ls_number_reflns 3499
_refine_ls_number_restraints 0
_refine_ls_restrained_S_all 1.049
_refine_ls_R_factor_all 0.1394
_refine_ls_R_factor_gt 0.0606
_refine_ls_shift/su_max 0.001
_refine_ls_shift/su_mean 0.000
_refine_ls_structure_factor_coef Fsqd
_refine_ls_weighting_details 'w=1/[\s^2^(Fo^2^)+(0.0350P)^2^+0.7419P] where P=(Fo^2^+2Fc^2^)/3'
_refine_ls_weighting_scheme calc
_refine_ls_wR_factor_gt 0.0973
_refine_ls_wR_factor_ref 0.1175
_reflns_Friedel_coverage 0.000
_reflns_number_gt 1951
_reflns_number_total 3499
_reflns_threshold_expression 'I > 2\s(I)'
_cod_data_source_file ol7b01233_si_003.cif
_cod_data_source_block shelx
_cod_depositor_comments 'Adding full bibliography for 1546190--1546191.cif.'
_cod_original_cell_volume 1963.0(19)
_cod_database_code 1546191
_shelx_shelxl_version_number 2014/7
_shelx_space_group_comment
;
The symmetry employed for this shelxl refinement is uniquely defined
by the following loop, which should always be used as a source of
symmetry information in preference to the above space-group names.
They are only intended as comments.
;
_shelx_estimated_absorpt_t_min 0.981
_shelx_estimated_absorpt_t_max 0.988

loop_
_space_group_symop_operation_xyz
'x, y, z'
'-x+1/2, y+1/2, -z+1/2'
'-x, -y, -z'
'x-1/2, -y-1/2, z-1/2'

loop_
_atom_site_label
_atom_site_type_symbol
_atom_site_fract_x
_atom_site_fract_y
_atom_site_fract_z
_atom_site_U_iso_or_equiv
_atom_site_adp_type
_atom_site_occupancy
_atom_site_site_symmetry_order
_atom_site_calc_flag
_atom_site_refinement_flags_posn
_atom_site_refinement_flags_adp
O3 O 0.15629(19) 0.52846(12) 0.81396(15) 0.0487(5) Uani 1 1 d . .
O2 O 0.1793(2) 0.46602(13) 0.48600(16) 0.0581(6) Uani 1 1 d . .
N1 N 0.2402(2) 0.65831(14) 0.85988(17) 0.0377(6) Uani 1 1 d . .
O1 O 0.4780(3) 0.39697(13) 0.51343(17) 0.0699(7) Uani 1 1 d . .
C11 C 0.3023(3) 0.60320(16) 0.7042(2) 0.0337(7) Uani 1 1 d . .
C14 C 0.3591(3) 0.68881(16) 0.7250(2) 0.0343(7) Uani 1 1 d . .
C13 C 0.2234(3) 0.58956(18) 0.7981(2) 0.0357(7) Uani 1 1 d . .
C8 C 0.3791(3) 0.48070(16) 0.6290(2) 0.0360(7) Uani 1 1 d . .
C12 C 0.4164(3) 0.53673(16) 0.7061(2) 0.0333(7) Uani 1 1 d . .
C21A C 0.5516(3) 0.53985(15) 0.7817(2) 0.0360(7) Uani 1 1 d . .
C19B C 0.3225(3) 0.71747(17) 0.8187(2) 0.0357(7) Uani 1 1 d . .
C9C C 0.2439(3) 0.50435(17) 0.5603(2) 0.0409(7) Uani 1 1 d . .
C6D C 0.5153(3) 0.34705(17) 0.6891(2) 0.0407(7) Uani 1 1 d . .
C7E C 0.4604(3) 0.40772(17) 0.6047(2) 0.0431(8) Uani 1 1 d . .
C10F C 0.2007(3) 0.58656(17) 0.5988(2) 0.0432(8) Uani 1 1 d . .
H10A H 0.1034 0.5849 0.6099 0.052 Uiso 1 1 calc R U
H10B H 0.2091 0.6292 0.5474 0.052 Uiso 1 1 calc R U
C26G C 0.5589(3) 0.55824(18) 0.8885(2) 0.0473(8) Uani 1 1 d . .
H26G H 0.4766 0.5702 0.9142 0.057 Uiso 1 1 calc R U
C5H C 0.4567(3) 0.33804(18) 0.7784(2) 0.0471(8) Uani 1 1 d . .
H5H H 0.3872 0.3744 0.7915 0.057 Uiso 1 1 calc R U
C18I C 0.3647(3) 0.79401(17) 0.8599(2) 0.0441(8) Uani 1 1 d . .
H18I H 0.3413 0.8123 0.9234 0.053 Uiso 1 1 calc R U
C15J C 0.4373(3) 0.73754(18) 0.6696(2) 0.0491(8) Uani 1 1 d . .
H15J H 0.4624 0.7189 0.6068 0.059 Uiso 1 1 calc R U
C22K C 0.6772(3) 0.52376(17) 0.7454(3) 0.0484(8) Uani 1 1 d . .
H22K H 0.6745 0.5124 0.6737 0.058 Uiso 1 1 calc R U
C20L C 0.1773(3) 0.66739(19) 0.9548(2) 0.0528(9) Uani 1 1 d . .
H20A H 0.1479 0.7233 0.9606 0.079 Uiso 1 1 calc R U
H20B H 0.2460 0.6531 1.0165 0.079 Uiso 1 1 calc R U
H20C H 0.0966 0.6318 0.9497 0.079 Uiso 1 1 calc R U
C17M C 0.4434(3) 0.84256(19) 0.8026(3) 0.0540(9) Uani 1 1 d . .
H17M H 0.4729 0.8944 0.8280 0.065 Uiso 1 1 calc R U
C16N C 0.4783(3) 0.81523(19) 0.7089(3) 0.0575(9) Uani 1 1 d . .
H16N H 0.5300 0.8491 0.6715 0.069 Uiso 1 1 calc R U
C1O C 0.6232(3) 0.29430(19) 0.6720(3) 0.0561(9) Uani 1 1 d . .
H1O H 0.6644 0.3010 0.6121 0.067 Uiso 1 1 calc R U
C23P C 0.8062(3) 0.52453(19) 0.8150(3) 0.0596(9) Uani 1 1 d . .
H23P H 0.8896 0.5132 0.7904 0.072 Uiso 1 1 calc R U
C3Q C 0.6062(4) 0.2212(2) 0.8303(3) 0.0691(11) Uani 1 1 d . .
H3Q H 0.6341 0.1777 0.8767 0.083 Uiso 1 1 calc R U
C24R C 0.8101(4) 0.5421(2) 0.9202(3) 0.0658(10) Uani 1 1 d . .
H24R H 0.8964 0.5426 0.9671 0.079 Uiso 1 1 calc R U
C25S C 0.6879(4) 0.5587(2) 0.9566(3) 0.0626(10) Uani 1 1 d . .
H25S H 0.6918 0.5706 1.0282 0.075 Uiso 1 1 calc R U
C4T C 0.5010(4) 0.2748(2) 0.8493(2) 0.0601(9) Uani 1 1 d . .
H4T H 0.4603 0.2683 0.9095 0.072 Uiso 1 1 calc R U
C2U C 0.6691(4) 0.2324(2) 0.7431(3) 0.0685(11) Uani 1 1 d . .
H2U H 0.7427 0.1982 0.7321 0.082 Uiso 1 1 calc R U

loop_
_atom_site_aniso_label
_atom_site_aniso_U_11
_atom_site_aniso_U_22
_atom_site_aniso_U_33
_atom_site_aniso_U_23
_atom_site_aniso_U_13
_atom_site_aniso_U_12
O3 0.0416(12) 0.0428(13) 0.0626(13) -0.0005(11) 0.0119(10) -0.0105(11)
O2 0.0660(15) 0.0547(14) 0.0495(13) -0.0159(11) -0.0007(11) -0.0069(12)
N1 0.0377(14) 0.0340(15) 0.0425(14) -0.0037(12) 0.0101(11) 0.0012(12)
O1 0.113(2) 0.0524(15) 0.0518(14) -0.0008(11) 0.0346(13) 0.0248(13)
C11 0.0333(16) 0.0284(16) 0.0380(16) -0.0023(13) 0.0028(13) 0.0054(13)
C14 0.0330(16) 0.0289(16) 0.0404(17) 0.0022(13) 0.0054(13) 0.0058(13)
C13 0.0273(16) 0.0344(18) 0.0442(18) 0.0001(14) 0.0036(13) 0.0015(14)
C8 0.0442(18) 0.0268(16) 0.0390(16) 0.0030(13) 0.0132(14) 0.0021(14)
C12 0.0365(17) 0.0278(16) 0.0370(16) 0.0046(13) 0.0104(13) 0.0017(13)
C21A 0.0351(17) 0.0250(16) 0.0476(18) 0.0033(13) 0.0068(14) 0.0039(13)
C19B 0.0341(16) 0.0298(17) 0.0426(17) 0.0012(14) 0.0054(14) 0.0028(13)
C9C 0.051(2) 0.0356(18) 0.0370(17) 0.0035(14) 0.0092(15) -0.0025(15)
C6D 0.0456(18) 0.0281(16) 0.0467(19) -0.0041(14) 0.0039(15) -0.0006(15)
C7E 0.052(2) 0.0327(18) 0.0465(19) -0.0035(15) 0.0142(16) -0.0016(15)
C10F 0.0452(18) 0.0393(18) 0.0430(17) -0.0004(14) 0.0025(14) 0.0061(15)
C26G 0.0364(19) 0.057(2) 0.0470(19) 0.0026(15) 0.0029(15) 0.0091(15)
C5H 0.049(2) 0.0368(19) 0.052(2) 0.0006(16) 0.0012(16) -0.0040(15)
C18I 0.052(2) 0.0345(18) 0.0441(18) -0.0050(15) 0.0042(15) 0.0032(15)
C15J 0.060(2) 0.0394(19) 0.0523(19) 0.0027(15) 0.0210(17) 0.0052(16)
C22K 0.043(2) 0.0357(18) 0.069(2) -0.0008(16) 0.0163(18) -0.0021(15)
C20L 0.056(2) 0.053(2) 0.054(2) -0.0047(16) 0.0210(17) -0.0027(16)
C17M 0.063(2) 0.0324(19) 0.066(2) -0.0037(17) 0.0116(19) -0.0047(16)
C16N 0.068(2) 0.036(2) 0.074(2) 0.0067(17) 0.0276(19) -0.0087(17)
C1O 0.060(2) 0.039(2) 0.068(2) -0.0071(17) 0.0099(18) 0.0101(17)
C23P 0.034(2) 0.040(2) 0.107(3) 0.005(2) 0.020(2) -0.0004(15)
C3Q 0.083(3) 0.036(2) 0.074(3) 0.0066(19) -0.024(2) -0.003(2)
C24R 0.040(2) 0.053(2) 0.095(3) 0.018(2) -0.012(2) -0.0008(17)
C25S 0.053(2) 0.073(3) 0.054(2) 0.0079(18) -0.0101(19) 0.0045(19)
C4T 0.068(2) 0.052(2) 0.054(2) 0.0083(18) -0.0050(18) -0.013(2)
C2U 0.066(3) 0.044(2) 0.087(3) -0.004(2) -0.008(2) 0.0135(19)

loop_
_atom_type_symbol
_atom_type_description
_atom_type_scat_dispersion_real
_atom_type_scat_dispersion_imag
_atom_type_scat_source
C C 0.0033 0.0016 'International Tables Vol C Tables 4.2.6.8 and 6.1.1.4'
H H 0.0000 0.0000 'International Tables Vol C Tables 4.2.6.8 and 6.1.1.4'
N N 0.0061 0.0033 'International Tables Vol C Tables 4.2.6.8 and 6.1.1.4'
O O 0.0106 0.0060 'International Tables Vol C Tables 4.2.6.8 and 6.1.1.4'

loop_
_geom_angle_atom_site_label_1
_geom_angle_atom_site_label_2
_geom_angle_atom_site_label_3
_geom_angle
C13 N1 C19B 111.1(2)
C13 N1 C20L 122.9(2)
C19B N1 C20L 126.0(2)
C14 C11 C12 114.6(2)
C14 C11 C10F 118.1(2)
C12 C11 C10F 103.1(2)
C14 C11 C13 102.0(2)
C12 C11 C13 109.5(2)
C10F C11 C13 109.4(2)
C15J C14 C19B 119.9(3)
C15J C14 C11 131.2(3)
C19B C14 C11 108.9(2)
O3 C13 N1 125.7(3)
O3 C13 C11 126.3(2)
N1 C13 C11 108.0(2)
C12 C8 C9C 110.3(2)
C12 C8 C7E 128.2(3)
C9C C8 C7E 121.4(2)
C8 C12 C21A 126.2(2)
C8 C12 C11 112.0(2)
C21A C12 C11 121.8(2)
C26G C21A C22K 118.5(3)
C26G C21A C12 122.3(2)
C22K C21A C12 119.2(3)
C18I C19B C14 121.9(3)
C18I C19B N1 128.2(3)
C14 C19B N1 109.9(2)
O2 C9C C8 126.9(3)
O2 C9C C10F 125.6(3)
C8 C9C C10F 107.4(2)
C5H C6D C1O 119.7(3)
C5H C6D C7E 122.1(3)
C1O C6D C7E 118.0(3)
O1 C7E C8 119.0(3)
O1 C7E C6D 120.4(3)
C8 C7E C6D 120.6(3)
C9C C10F C11 105.9(2)
C9C C10F H10A 110.5
C11 C10F H10A 110.5
C9C C10F H10B 110.5
C11 C10F H10B 110.5
H10A C10F H10B 108.7
C25S C26G C21A 120.1(3)
C25S C26G H26G 119.9
C21A C26G H26G 119.9
C6D C5H C4T 120.1(3)
C6D C5H H5H 120.0
C4T C5H H5H 120.0
C19B C18I C17M 117.4(3)
C19B C18I H18I 121.3
C17M C18I H18I 121.3
C14 C15J C16N 118.9(3)
C14 C15J H15J 120.5
C16N C15J H15J 120.5
C23P C22K C21A 120.6(3)
C23P C22K H22K 119.7
C21A C22K H22K 119.7
N1 C20L H20A 109.5
N1 C20L H20B 109.5
H20A C20L H20B 109.5
N1 C20L H20C 109.5
H20A C20L H20C 109.5
H20B C20L H20C 109.5
C16N C17M C18I 121.1(3)
C16N C17M H17M 119.4
C18I C17M H17M 119.4
C17M C16N C15J 120.7(3)
C17M C16N H16N 119.6
C15J C16N H16N 119.6
C2U C1O C6D 120.4(3)
C2U C1O H1O 119.8
C6D C1O H1O 119.8
C24R C23P C22K 119.6(3)
C24R C23P H23P 120.2
C22K C23P H23P 120.2
C2U C3Q C4T 119.9(3)
C2U C3Q H3Q 120.0
C4T C3Q H3Q 120.0
C25S C24R C23P 120.4(3)
C25S C24R H24R 119.8
C23P C24R H24R 119.8
C24R C25S C26G 120.8(3)
C24R C25S H25S 119.6
C26G C25S H25S 119.6
C5H C4T C3Q 119.9(3)
C5H C4T H4T 120.0
C3Q C4T H4T 120.0
C3Q C2U C1O 119.9(3)
C3Q C2U H2U 120.0
C1O C2U H2U 120.0

loop_
_geom_bond_atom_site_label_1
_geom_bond_atom_site_label_2
_geom_bond_distance
O3 C13 1.222(3)
O2 C9C 1.208(3)
N1 C13 1.362(3)
N1 C19B 1.407(3)
N1 C20L 1.457(3)
O1 C7E 1.221(3)
C11 C14 1.503(4)
C11 C12 1.536(3)
C11 C10F 1.535(3)
C11 C13 1.548(4)
C14 C15J 1.374(4)
C14 C19B 1.388(3)
C8 C12 1.342(3)
C8 C9C 1.479(4)
C8 C7E 1.485(4)
C12 C21A 1.470(4)
C21A C26G 1.387(4)
C21A C22K 1.393(4)
C19B C18I 1.384(4)
C9C C10F 1.510(4)
C6D C5H 1.369(4)
C6D C1O 1.393(4)
C6D C7E 1.486(4)
C10F H10A 0.9700
C10F H10B 0.9700
C26G C25S 1.376(4)
C26G H26G 0.9300
C5H C4T 1.386(4)
C5H H5H 0.9300
C18I C17M 1.390(4)
C18I H18I 0.9300
C15J C16N 1.391(4)
C15J H15J 0.9300
C22K C23P 1.386(4)
C22K H22K 0.9300
C20L H20A 0.9600
C20L H20B 0.9600
C20L H20C 0.9600
C17M C16N 1.375(4)
C17M H17M 0.9300
C16N H16N 0.9300
C1O C2U 1.375(4)
C1O H1O 0.9300
C23P C24R 1.368(4)
C23P H23P 0.9300
C3Q C2U 1.374(5)
C3Q C4T 1.389(5)
C3Q H3Q 0.9300
C24R C25S 1.365(4)
C24R H24R 0.9300
C25S H25S 0.9300
C4T H4T 0.9300
C2U H2U 0.9300
